data_7115966
loop_
_publ_author_name
'Meng-Guang Zhou'
'Wen-Zhao Zhang'
'Shi-Kai Tian'

_publ_section_title
;
 Direct enantiospecific substitution of primary alpha-aminoalkylferrocenes
 via Lewis acid-catalyzed C-N bond cleavage
;
_journal_name_full Chem.Commun.
_journal_page_first 14531
_journal_paper_doi 10.1039/C4cc07196D
_journal_volume 50
_journal_year 2014
_chemical_absolute_configuration ad
_chemical_formula_sum 'C17 H17 Fe N'
_chemical_formula_weight 291.16
_chemical_name_systematic
;
 ?
;
_space_group_crystal_system monoclinic
_space_group_IT_number 4
_space_group_name_Hall 'P 2yb'
_space_group_name_H-M_alt 'P 1 21 1'
_symmetry_space_group_name_Hall 'P 2yb'
_symmetry_space_group_name_H-M 'P 1 21 1'
_atom_sites_solution_hydrogens mixed
_audit_creation_method SHELXL-2013
_cell_angle_alpha 90
_cell_angle_beta 96.970(4)
_cell_angle_gamma 90
_cell_formula_units_Z 4
_cell_length_a 6.0146(3)
_cell_length_b 23.0686(8)
_cell_length_c 9.9522(3)
_cell_measurement_reflns_used 3327
_cell_measurement_temperature 291(2)
_cell_measurement_theta_max 28.8981
_cell_measurement_theta_min 3.3507
_cell_volume 1370.65(9)
_computing_cell_refinement 'CrysAlisPro (Agilent Technologies)'
_computing_data_collection 'CrysAlisPro (Agilent Technologies)'
_computing_data_reduction 'CrysAlisPro (Agilent Technologies)'
_computing_molecular_graphics 'Ortep-3 (L. J. Farrugia, 2001)'
_computing_publication_material SHELXL-2013
_computing_structure_refinement 'SHELXL-2013 (Sheldrick, 2013)'
_computing_structure_solution 'SHELXS-97 (Sheldrick, 1997)'
_diffrn_ambient_temperature 291(2)
_diffrn_detector_area_resol_mean 15.9149
_diffrn_measured_fraction_theta_full 0.998
_diffrn_measured_fraction_theta_max 0.866
_diffrn_measurement_device_type 'Gemini S Ultra, Agilent Technologies'
_diffrn_measurement_method '\w scans'
_diffrn_radiation_type MoK\a
_diffrn_radiation_wavelength 0.71073
_diffrn_reflns_av_R_equivalents 0.0211
_diffrn_reflns_av_unetI/netI 0.0344
_diffrn_reflns_Laue_measured_fraction_full 0.998
_diffrn_reflns_Laue_measured_fraction_max 0.866
_diffrn_reflns_limit_h_max 8
_diffrn_reflns_limit_h_min -7
_diffrn_reflns_limit_k_max 30
_diffrn_reflns_limit_k_min -28
_diffrn_reflns_limit_l_max 13
_diffrn_reflns_limit_l_min -13
_diffrn_reflns_number 8058
_diffrn_reflns_point_group_measured_fraction_full 0.824
_diffrn_reflns_point_group_measured_fraction_max 0.682
_diffrn_reflns_theta_full 25.242
_diffrn_reflns_theta_max 28.962
_diffrn_reflns_theta_min 3.357
_diffrn_source 'Enhance (Mo) X-ray Source'
_exptl_absorpt_coefficient_mu 1.084
_exptl_absorpt_correction_T_max 1.00000
_exptl_absorpt_correction_T_min 0.82602
_exptl_absorpt_correction_type multi-scan
_exptl_absorpt_process_details
;
CrysAlisPro, Agilent Technologies,
Version 1.171.36.21 (release 14-08-2012 CrysAlis171 .NET)
(compiled Sep 14 2012,17:21:16)
Empirical absorption correction using spherical harmonics,
 implemented in SCALE3 ABSPACK scaling algorithm.
;
_exptl_crystal_density_diffrn 1.411
_exptl_crystal_F_000 608
_exptl_crystal_size_max 0.410
_exptl_crystal_size_mid 0.340
_exptl_crystal_size_min 0.300
_refine_diff_density_max 0.239
_refine_diff_density_min -0.251
_refine_diff_density_rms 0.042
_refine_ls_abs_structure_details
;
 Flack x determined using 1516 quotients [(I+)-(I-)]/[(I+)+(I-)]
 (Parsons and Flack (2004), Acta Cryst. A60, s61).
;
_refine_ls_abs_structure_Flack -0.023(11)
_refine_ls_extinction_coef 0.0204(12)
_refine_ls_extinction_expression Fc^*^=kFc[1+0.001xFc^2^\l^3^/sin(2\q)]^-1/4^
_refine_ls_extinction_method SHELXL
_refine_ls_goodness_of_fit_ref 1.042
_refine_ls_hydrogen_treatment mixed
_refine_ls_matrix_type full
_refine_ls_number_parameters 360
_refine_ls_number_reflns 4966
_refine_ls_number_restraints 1
_refine_ls_restrained_S_all 1.042
_refine_ls_R_factor_all 0.0362
_refine_ls_R_factor_gt 0.0303
_refine_ls_shift/su_max 0.002
_refine_ls_shift/su_mean 0.000
_refine_ls_structure_factor_coef Fsqd
_refine_ls_weighting_details 'w=1/[\s^2^(Fo^2^)+(0.0329P)^2^+0.1760P] where P=(Fo^2^+2Fc^2^)/3'
_refine_ls_weighting_scheme calc
_refine_ls_wR_factor_gt 0.0684
_refine_ls_wR_factor_ref 0.0719
_reflns_Friedel_coverage 0.540
_reflns_Friedel_fraction_full 0.640
_reflns_Friedel_fraction_max 0.490
_reflns_number_gt 4499
_reflns_number_total 4966
_reflns_threshold_expression 'I > 2\s(I)'
_cod_data_source_file c4cc07196d2.cif
_cod_data_source_block shelxl_a
_cod_database_code 7115966
_shelx_space_group_comment
;
The symmetry employed for this shelxl refinement is uniquely defined
by the following loop, which should always be used as a source of
symmetry information in preference to the above space-group names.
They are only intended as comments.
;
_shelx_estimated_absorpt_t_min 0.665
_shelx_estimated_absorpt_t_max 0.737
_shelxl_version_number 2013-4

loop_
_space_group_symop_operation_xyz
'x, y, z'
'-x, y+1/2, -z'

loop_
_atom_site_label
_atom_site_type_symbol
_atom_site_fract_x
_atom_site_fract_y
_atom_site_fract_z
_atom_site_U_iso_or_equiv
_atom_site_adp_type
_atom_site_occupancy
_atom_site_site_symmetry_order
_atom_site_calc_flag
_atom_site_refinement_flags_posn
_atom_site_refinement_flags_adp
Fe1 Fe 0.23244(8) 0.70772(2) 0.97805(5) 0.03606(13) Uani 1 1 d . .
Fe2 Fe 0.85828(9) 0.39703(2) 0.42255(5) 0.03702(14) Uani 1 1 d . .
N2 N 1.1237(7) 0.5191(2) 0.6109(4) 0.0575(10) Uani 1 1 d . .
C29 C 0.8283(6) 0.58647(16) 0.5196(3) 0.0383(8) Uani 1 1 d . .
C28 C 0.8846(7) 0.52418(16) 0.5624(4) 0.0415(8) Uani 1 1 d . .
H28 H 0.7972 0.5133 0.6354 0.050 Uiso 1 1 calc R U
C12 C 0.4404(7) 0.52144(16) 0.9863(4) 0.0383(8) Uani 1 1 d . .
N1 N 0.4237(8) 0.57954(19) 1.1904(4) 0.0603(11) Uani 1 1 d . .
C17 C 0.2634(7) 0.48532(19) 1.0038(4) 0.0467(10) Uani 1 1 d . .
H17 H 0.1499 0.4982 1.0521 0.056 Uiso 1 1 calc R U
C19 C 0.6101(7) 0.45793(17) 0.4119(4) 0.0465(10) Uani 1 1 d . .
H19 H 0.4933 0.4591 0.4652 0.056 Uiso 1 1 calc R U
C18 C 0.8218(7) 0.48490(17) 0.4424(4) 0.0346(8) Uani 1 1 d . .
C22 C 0.9505(8) 0.47245(16) 0.3350(4) 0.0447(9) Uani 1 1 d . .
H22 H 1.0962 0.4847 0.3286 0.054 Uiso 1 1 calc R U
C34 C 0.6317(8) 0.61146(19) 0.5501(4) 0.0507(10) Uani 1 1 d . .
H34 H 0.5346 0.5900 0.5965 0.061 Uiso 1 1 calc R U
C1 C 0.2759(7) 0.61954(17) 0.9718(4) 0.0339(8) Uani 1 1 d . .
C11 C 0.4539(6) 0.58214(15) 1.0465(4) 0.0399(8) Uani 1 1 d . .
H11 H 0.6013 0.5987 1.0373 0.048 Uiso 1 1 calc R U
C4 C -0.0567(7) 0.66633(18) 0.9066(5) 0.0545(11) Uani 1 1 d . .
H4 H -0.2001 0.6813 0.9074 0.065 Uiso 1 1 calc R U
C30 C 0.9668(8) 0.61848(19) 0.4471(5) 0.0529(11) Uani 1 1 d . .
H30 H 1.0983 0.6023 0.4237 0.063 Uiso 1 1 calc R U
C33 C 0.5773(9) 0.6677(2) 0.5128(5) 0.0595(12) Uani 1 1 d . .
H33 H 0.4455 0.6842 0.5352 0.071 Uiso 1 1 calc R U
C2 C 0.2831(7) 0.64441(16) 0.8416(4) 0.0415(9) Uani 1 1 d . .
H2 H 0.4031 0.6423 0.7909 0.050 Uiso 1 1 calc R U
C31 C 0.9092(9) 0.6748(2) 0.4094(5) 0.0639(14) Uani 1 1 d . .
H31 H 1.0028 0.6963 0.3606 0.077 Uiso 1 1 calc R U
C13 C 0.6042(8) 0.50191(19) 0.9114(4) 0.0524(10) Uani 1 1 d . .
H13 H 0.7236 0.5259 0.8977 0.063 Uiso 1 1 calc R U
C32 C 0.7169(9) 0.69908(19) 0.4431(4) 0.0590(12) Uani 1 1 d . .
H32 H 0.6811 0.7371 0.4183 0.071 Uiso 1 1 calc R U
C5 C 0.0631(7) 0.63311(17) 1.0104(4) 0.0442(9) Uani 1 1 d . .
H5 H 0.0109 0.6220 1.0907 0.053 Uiso 1 1 calc R U
C25 C 0.8206(12) 0.3097(2) 0.4280(6) 0.0723(18) Uani 1 1 d . .
H25 H 0.7152 0.2886 0.3718 0.087 Uiso 1 1 calc R U
C24 C 0.7903(9) 0.3327(2) 0.5525(6) 0.0639(14) Uani 1 1 d . .
H24 H 0.6612 0.3293 0.5947 0.077 Uiso 1 1 calc R U
C23 C 0.9857(9) 0.36200(19) 0.6048(4) 0.0569(12) Uani 1 1 d . .
H23 H 1.0095 0.3817 0.6868 0.068 Uiso 1 1 calc R U
C26 C 1.0336(11) 0.3233(2) 0.4012(5) 0.0719(16) Uani 1 1 d . .
H26 H 1.0974 0.3127 0.3242 0.086 Uiso 1 1 calc R U
C27 C 1.1382(8) 0.3560(2) 0.5104(6) 0.0646(14) Uani 1 1 d . .
H27 H 1.2829 0.3709 0.5183 0.078 Uiso 1 1 calc R U
C21 C 0.8158(10) 0.43808(18) 0.2403(4) 0.0593(13) Uani 1 1 d . .
H21 H 0.8584 0.4238 0.1599 0.071 Uiso 1 1 calc R U
C10 C 0.3201(8) 0.7485(2) 1.1586(4) 0.0541(11) Uani 1 1 d . .
H10 H 0.3065 0.7332 1.2437 0.065 Uiso 1 1 calc R U
C3 C 0.0780(8) 0.67283(17) 0.8021(4) 0.0525(11) Uani 1 1 d . .
H3 H 0.0390 0.6924 0.7210 0.063 Uiso 1 1 calc R U
C20 C 0.6069(9) 0.42886(18) 0.2866(5) 0.0624(14) Uani 1 1 d . .
H20 H 0.4883 0.4075 0.2428 0.075 Uiso 1 1 calc R U
C15 C 0.4188(9) 0.41048(19) 0.8761(4) 0.0623(13) Uani 1 1 d . .
H15 H 0.4125 0.3732 0.8402 0.075 Uiso 1 1 calc R U
C7 C 0.4658(10) 0.7716(2) 0.9671(5) 0.0633(13) Uani 1 1 d . .
H7 H 0.5630 0.7744 0.9015 0.076 Uiso 1 1 calc R U
C6 C 0.5069(8) 0.74328(19) 1.0900(4) 0.0542(11) Uani 1 1 d . .
H6 H 0.6384 0.7239 1.1217 0.065 Uiso 1 1 calc R U
C9 C 0.1558(9) 0.7804(2) 1.0790(6) 0.0732(17) Uani 1 1 d . .
H9 H 0.0139 0.7898 1.1005 0.088 Uiso 1 1 calc R U
C14 C 0.5910(9) 0.4464(2) 0.8565(5) 0.0630(13) Uani 1 1 d . .
H14 H 0.7014 0.4337 0.8057 0.076 Uiso 1 1 calc R U
C16 C 0.2546(9) 0.4297(2) 0.9495(5) 0.0593(13) Uani 1 1 d . .
H16 H 0.1362 0.4053 0.9630 0.071 Uiso 1 1 calc R U
C8 C 0.2475(12) 0.7954(2) 0.9598(6) 0.0737(19) Uani 1 1 d . .
H8 H 0.1768 0.8173 0.8886 0.088 Uiso 1 1 calc R U
H1A H 0.510(9) 0.553(2) 1.232(5) 0.067(15) Uiso 1 1 d . .
H2A H 1.159(9) 0.481(3) 0.655(5) 0.086(17) Uiso 1 1 d . .
H1B H 0.438(8) 0.608(2) 1.228(5) 0.057(15) Uiso 1 1 d . .
H2B H 1.141(11) 0.538(3) 0.691(7) 0.12(3) Uiso 1 1 d . .

loop_
_atom_site_aniso_label
_atom_site_aniso_U_11
_atom_site_aniso_U_22
_atom_site_aniso_U_33
_atom_site_aniso_U_23
_atom_site_aniso_U_13
_atom_site_aniso_U_12
Fe1 0.0431(3) 0.0287(2) 0.0352(2) -0.0047(2) -0.0004(2) 0.0000(2)
Fe2 0.0445(3) 0.0283(2) 0.0364(3) 0.0040(2) -0.0029(2) 0.0019(2)
N2 0.057(2) 0.050(2) 0.059(2) 0.0042(19) -0.0159(19) -0.0010(19)
C29 0.049(2) 0.0320(19) 0.0327(17) -0.0051(14) 0.0016(16) -0.0068(17)
C28 0.050(2) 0.036(2) 0.0380(18) -0.0008(15) 0.0058(16) -0.0009(17)
C12 0.042(2) 0.0322(19) 0.0387(18) 0.0054(15) -0.0016(15) 0.0055(16)
N1 0.092(3) 0.043(2) 0.0404(19) -0.0001(17) -0.0130(19) 0.004(2)
C17 0.052(3) 0.040(2) 0.048(2) 0.0002(18) 0.0055(18) -0.0043(19)
C19 0.039(2) 0.035(2) 0.064(3) 0.0056(18) -0.0007(19) 0.0024(17)
C18 0.039(2) 0.0267(19) 0.0379(18) 0.0052(15) 0.0020(16) 0.0003(16)
C22 0.061(3) 0.033(2) 0.041(2) 0.0064(16) 0.0105(18) 0.0002(18)
C34 0.061(3) 0.043(2) 0.051(2) -0.0040(18) 0.015(2) 0.0004(19)
C1 0.039(2) 0.0250(19) 0.0366(19) -0.0015(14) -0.0004(16) 0.0002(15)
C11 0.040(2) 0.0316(19) 0.0458(19) 0.0014(15) -0.0027(16) -0.0040(16)
C4 0.041(2) 0.039(2) 0.080(3) -0.009(2) -0.009(2) 0.0018(18)
C30 0.052(3) 0.047(2) 0.061(2) 0.003(2) 0.013(2) -0.004(2)
C33 0.062(3) 0.049(3) 0.066(3) -0.013(2) 0.000(2) 0.010(2)
C2 0.057(2) 0.0334(19) 0.0334(19) -0.0053(15) 0.0026(17) -0.0003(18)
C31 0.077(3) 0.050(3) 0.064(3) 0.012(2) 0.004(3) -0.018(3)
C13 0.053(3) 0.046(2) 0.059(2) 0.0053(19) 0.009(2) 0.0078(19)
C32 0.077(3) 0.032(2) 0.062(2) -0.002(2) -0.017(2) 0.000(2)
C5 0.043(2) 0.037(2) 0.053(2) -0.0010(17) 0.0070(18) -0.0074(17)
C25 0.097(5) 0.030(3) 0.081(4) 0.009(2) -0.030(3) -0.007(3)
C24 0.061(3) 0.060(3) 0.069(3) 0.037(3) 0.006(2) 0.001(2)
C23 0.080(3) 0.046(2) 0.040(2) 0.0098(18) -0.009(2) 0.010(2)
C26 0.107(5) 0.045(3) 0.065(3) 0.002(2) 0.012(3) 0.038(3)
C27 0.045(3) 0.050(3) 0.096(4) 0.025(3) -0.004(3) 0.008(2)
C21 0.106(4) 0.037(2) 0.0318(19) 0.0038(16) -0.003(2) 0.007(2)
C10 0.071(3) 0.053(2) 0.039(2) -0.0149(18) 0.006(2) -0.010(2)
C3 0.074(3) 0.034(2) 0.043(2) -0.0017(16) -0.018(2) 0.000(2)
C20 0.074(3) 0.036(2) 0.067(3) 0.010(2) -0.036(3) -0.004(2)
C15 0.095(4) 0.038(3) 0.049(2) -0.0056(19) -0.012(2) 0.019(2)
C7 0.086(4) 0.045(3) 0.063(3) -0.010(2) 0.023(3) -0.020(3)
C6 0.054(3) 0.046(2) 0.060(3) -0.015(2) -0.006(2) -0.007(2)
C9 0.060(3) 0.056(3) 0.103(4) -0.045(3) 0.006(3) 0.007(2)
C14 0.072(3) 0.055(3) 0.062(3) -0.005(2) 0.009(2) 0.022(3)
C16 0.080(4) 0.038(2) 0.057(3) 0.001(2) -0.006(2) -0.010(2)
C8 0.120(6) 0.028(3) 0.064(3) -0.001(2) -0.027(3) 0.002(3)

loop_
_atom_type_symbol
_atom_type_description
_atom_type_scat_dispersion_real
_atom_type_scat_dispersion_imag
_atom_type_scat_source
C C 0.0033 0.0016 'International Tables Vol C Tables 4.2.6.8 and 6.1.1.4'
H H 0.0000 0.0000 'International Tables Vol C Tables 4.2.6.8 and 6.1.1.4'
N N 0.0061 0.0033 'International Tables Vol C Tables 4.2.6.8 and 6.1.1.4'
Fe Fe 0.3463 0.8444 'International Tables Vol C Tables 4.2.6.8 and 6.1.1.4'

loop_
_geom_angle_atom_site_label_1
_geom_angle_atom_site_label_2
_geom_angle_atom_site_label_3
_geom_angle
C8 Fe1 C4 118.7(2)
C8 Fe1 C9 40.6(2)
C4 Fe1 C9 108.9(2)
C8 Fe1 C10 67.1(2)
C4 Fe1 C10 130.0(2)
C9 Fe1 C10 40.1(2)
C8 Fe1 C2 129.8(2)
C4 Fe1 C2 67.80(18)
C9 Fe1 C2 168.0(2)
C10 Fe1 C2 150.69(18)
C8 Fe1 C5 151.6(2)
C4 Fe1 C5 40.48(16)
C9 Fe1 C5 117.9(2)
C10 Fe1 C5 109.27(18)
C2 Fe1 C5 67.67(16)
C8 Fe1 C3 109.60(18)
C4 Fe1 C3 40.18(19)
C9 Fe1 C3 129.8(2)
C10 Fe1 C3 167.9(2)
C2 Fe1 C3 40.36(17)
C5 Fe1 C3 67.69(18)
C8 Fe1 C7 40.6(2)
C4 Fe1 C7 151.8(2)
C9 Fe1 C7 68.4(2)
C10 Fe1 C7 67.02(19)
C2 Fe1 C7 108.68(19)
C5 Fe1 C7 166.4(2)
C3 Fe1 C7 118.72(19)
C8 Fe1 C6 67.0(2)
C4 Fe1 C6 167.5(2)
C9 Fe1 C6 67.5(2)
C10 Fe1 C6 39.71(19)
C2 Fe1 C6 118.22(18)
C5 Fe1 C6 129.45(18)
C3 Fe1 C6 151.2(2)
C7 Fe1 C6 39.48(19)
C8 Fe1 C1 167.3(2)
C4 Fe1 C1 68.35(16)
C9 Fe1 C1 150.2(2)
C10 Fe1 C1 117.61(17)
C2 Fe1 C1 40.65(14)
C5 Fe1 C1 40.41(16)
C3 Fe1 C1 68.31(15)
C7 Fe1 C1 128.4(2)
C6 Fe1 C1 108.43(17)
C26 Fe2 C25 39.7(2)
C26 Fe2 C27 40.6(2)
C25 Fe2 C27 67.4(2)
C26 Fe2 C21 107.9(2)
C25 Fe2 C21 118.9(2)
C27 Fe2 C21 127.4(2)
C26 Fe2 C20 125.9(2)
C25 Fe2 C20 107.4(2)
C27 Fe2 C20 163.9(2)
C21 Fe2 C20 40.4(2)
C26 Fe2 C24 66.6(2)
C25 Fe2 C24 39.6(2)
C27 Fe2 C24 67.0(2)
C21 Fe2 C24 152.8(2)
C20 Fe2 C24 119.5(2)
C26 Fe2 C19 163.4(2)
C25 Fe2 C19 126.9(2)
C27 Fe2 C19 154.6(2)
C21 Fe2 C19 67.78(19)
C20 Fe2 C19 40.53(18)
C24 Fe2 C19 109.3(2)
C26 Fe2 C23 67.56(19)
C25 Fe2 C23 67.40(19)
C27 Fe2 C23 40.0(2)
C21 Fe2 C23 165.1(2)
C20 Fe2 C23 153.8(2)
C24 Fe2 C23 40.0(2)
C19 Fe2 C23 120.64(19)
C26 Fe2 C18 154.5(2)
C25 Fe2 C18 164.9(2)
C27 Fe2 C18 120.73(19)
C21 Fe2 C18 67.82(16)
C20 Fe2 C18 68.21(15)
C24 Fe2 C18 128.7(2)
C19 Fe2 C18 40.49(16)
C23 Fe2 C18 109.73(17)
C26 Fe2 C22 119.7(2)
C25 Fe2 C22 152.9(2)
C27 Fe2 C22 108.93(19)
C21 Fe2 C22 40.38(17)
C20 Fe2 C22 68.29(18)
C24 Fe2 C22 166.0(2)
C19 Fe2 C22 68.20(17)
C23 Fe2 C22 128.25(18)
C18 Fe2 C22 40.57(15)
C28 N2 H2A 111(3)
C28 N2 H2B 105(4)
H2A N2 H2B 92(5)
C30 C29 C34 118.6(4)
C30 C29 C28 121.5(4)
C34 C29 C28 119.9(3)
N2 C28 C18 110.7(3)
N2 C28 C29 110.1(3)
C18 C28 C29 108.6(3)
N2 C28 H28 109.1
C18 C28 H28 109.1
C29 C28 H28 109.1
C17 C12 C13 118.9(4)
C17 C12 C11 120.8(4)
C13 C12 C11 120.3(4)
C11 N1 H1A 111(3)
C11 N1 H1B 115(4)
H1A N1 H1B 111(5)
C12 C17 C16 120.1(4)
C12 C17 H17 119.9
C16 C17 H17 119.9
C20 C19 C18 108.2(4)
C20 C19 Fe2 69.6(2)
C18 C19 Fe2 70.0(2)
C20 C19 H19 125.9
C18 C19 H19 125.9
Fe2 C19 H19 126.1
C19 C18 C22 107.9(4)
C19 C18 C28 124.4(4)
C22 C18 C28 127.5(4)
C19 C18 Fe2 69.5(2)
C22 C18 Fe2 69.8(2)
C28 C18 Fe2 130.5(3)
C21 C22 C18 107.1(4)
C21 C22 Fe2 69.1(2)
C18 C22 Fe2 69.7(2)
C21 C22 H22 126.4
C18 C22 H22 126.4
Fe2 C22 H22 126.3
C33 C34 C29 121.0(4)
C33 C34 H34 119.5
C29 C34 H34 119.5
C5 C1 C2 106.6(3)
C5 C1 C11 127.4(3)
C2 C1 C11 125.8(4)
C5 C1 Fe1 69.5(2)
C2 C1 Fe1 69.3(2)
C11 C1 Fe1 129.9(3)
N1 C11 C1 110.0(3)
N1 C11 C12 109.9(3)
C1 C11 C12 109.5(3)
N1 C11 H11 109.2
C1 C11 H11 109.2
C12 C11 H11 109.2
C3 C4 C5 108.2(4)
C3 C4 Fe1 70.3(3)
C5 C4 Fe1 70.1(2)
C3 C4 H4 125.9
C5 C4 H4 125.9
Fe1 C4 H4 125.2
C29 C30 C31 119.8(4)
C29 C30 H30 120.1
C31 C30 H30 120.1
C32 C33 C34 119.8(5)
C32 C33 H33 120.1
C34 C33 H33 120.1
C3 C2 C1 108.6(4)
C3 C2 Fe1 69.9(2)
C1 C2 Fe1 70.1(2)
C3 C2 H2 125.7
C1 C2 H2 125.7
Fe1 C2 H2 125.9
C32 C31 C30 120.7(5)
C32 C31 H31 119.6
C30 C31 H31 119.6
C12 C13 C14 120.1(5)
C12 C13 H13 120.0
C14 C13 H13 120.0
C33 C32 C31 120.1(4)
C33 C32 H32 120.0
C31 C32 H32 120.0
C4 C5 C1 108.6(4)
C4 C5 Fe1 69.4(2)
C1 C5 Fe1 70.1(2)
C4 C5 H5 125.7
C1 C5 H5 125.7
Fe1 C5 H5 126.4
C26 C25 C24 108.3(5)
C26 C25 Fe2 70.0(3)
C24 C25 Fe2 70.7(3)
C26 C25 H25 125.9
C24 C25 H25 125.9
Fe2 C25 H25 125.0
C25 C24 C23 108.9(5)
C25 C24 Fe2 69.7(3)
C23 C24 Fe2 70.2(3)
C25 C24 H24 125.6
C23 C24 H24 125.6
Fe2 C24 H24 126.1
C27 C23 C24 107.0(4)
C27 C23 Fe2 69.4(3)
C24 C23 Fe2 69.8(3)
C27 C23 H23 126.5
C24 C23 H23 126.5
Fe2 C23 H23 125.9
C25 C26 C27 108.2(5)
C25 C26 Fe2 70.3(3)
C27 C26 Fe2 70.0(3)
C25 C26 H26 125.9
C27 C26 H26 125.9
Fe2 C26 H26 125.4
C23 C27 C26 107.7(5)
C23 C27 Fe2 70.5(3)
C26 C27 Fe2 69.4(3)
C23 C27 H27 126.1
C26 C27 H27 126.1
Fe2 C27 H27 125.5
C20 C21 C22 109.3(4)
C20 C21 Fe2 70.0(2)
C22 C21 Fe2 70.5(2)
C20 C21 H21 125.4
C22 C21 H21 125.4
Fe2 C21 H21 125.7
C6 C10 C9 109.0(4)
C6 C10 Fe1 70.4(2)
C9 C10 Fe1 69.8(2)
C6 C10 H10 125.5
C9 C10 H10 125.5
Fe1 C10 H10 125.9
C4 C3 C2 108.0(3)
C4 C3 Fe1 69.5(2)
C2 C3 Fe1 69.7(2)
C4 C3 H3 126.0
C2 C3 H3 126.0
Fe1 C3 H3 126.3
C21 C20 C19 107.5(4)
C21 C20 Fe2 69.6(2)
C19 C20 Fe2 69.9(2)
C21 C20 H20 126.3
C19 C20 H20 126.3
Fe2 C20 H20 125.8
C14 C15 C16 119.3(4)
C14 C15 H15 120.3
C16 C15 H15 120.3
C6 C7 C8 107.1(5)
C6 C7 Fe1 70.3(3)
C8 C7 Fe1 69.2(3)
C6 C7 H7 126.5
C8 C7 H7 126.5
Fe1 C7 H7 125.6
C7 C6 C10 109.0(5)
C7 C6 Fe1 70.2(3)
C10 C6 Fe1 69.8(2)
C7 C6 H6 125.5
C10 C6 H6 125.5
Fe1 C6 H6 126.0
C10 C9 C8 106.5(5)
C10 C9 Fe1 70.1(3)
C8 C9 Fe1 69.7(3)
C10 C9 H9 126.8
C8 C9 H9 126.8
Fe1 C9 H9 125.1
C15 C14 C13 120.9(5)
C15 C14 H14 119.5
C13 C14 H14 119.5
C15 C16 C17 120.6(5)
C15 C16 H16 119.7
C17 C16 H16 119.7
C9 C8 C7 108.4(5)
C9 C8 Fe1 69.8(3)
C7 C8 Fe1 70.1(3)
C9 C8 H8 125.8
C7 C8 H8 125.8
Fe1 C8 H8 125.9

loop_
_geom_bond_atom_site_label_1
_geom_bond_atom_site_label_2
_geom_bond_distance
Fe1 C8 2.035(5)
Fe1 C4 2.035(4)
Fe1 C9 2.036(5)
Fe1 C10 2.040(4)
Fe1 C2 2.042(4)
Fe1 C5 2.045(4)
Fe1 C3 2.045(4)
Fe1 C7 2.046(5)
Fe1 C6 2.048(4)
Fe1 C1 2.053(4)
Fe2 C26 2.026(5)
Fe2 C25 2.029(5)
Fe2 C27 2.034(4)
Fe2 C21 2.035(4)
Fe2 C20 2.040(4)
Fe2 C24 2.042(5)
Fe2 C19 2.043(4)
Fe2 C23 2.048(4)
Fe2 C18 2.051(4)
Fe2 C22 2.052(4)
N2 C28 1.465(5)
N2 H2A 0.99(6)
N2 H2B 0.90(7)
C29 C30 1.380(6)
C29 C34 1.382(6)
C29 C28 1.525(5)
C28 C18 1.510(5)
C28 H28 0.9800
C12 C17 1.379(6)
C12 C13 1.381(6)
C12 C11 1.521(5)
N1 C11 1.467(5)
N1 H1A 0.87(5)
N1 H1B 0.76(5)
C17 C16 1.391(6)
C17 H17 0.9300
C19 C20 1.414(6)
C19 C18 1.417(6)
C19 H19 0.9300
C18 C22 1.423(5)
C22 C21 1.411(6)
C22 H22 0.9300
C34 C33 1.378(6)
C34 H34 0.9300
C1 C5 1.415(6)
C1 C2 1.423(5)
C1 C11 1.500(5)
C11 H11 0.9800
C4 C3 1.402(7)
C4 C5 1.412(6)
C4 H4 0.9300
C30 C31 1.384(6)
C30 H30 0.9300
C33 C32 1.361(7)
C33 H33 0.9300
C2 C3 1.410(6)
C2 H2 0.9300
C31 C32 1.363(7)
C31 H31 0.9300
C13 C14 1.390(6)
C13 H13 0.9300
C32 H32 0.9300
C5 H5 0.9300
C25 C26 1.376(8)
C25 C24 1.381(8)
C25 H25 0.9300
C24 C23 1.400(7)
C24 H24 0.9300
C23 C27 1.398(7)
C23 H23 0.9300
C26 C27 1.407(8)
C26 H26 0.9300
C27 H27 0.9300
C21 C20 1.406(7)
C21 H21 0.9300
C10 C6 1.388(7)
C10 C9 1.398(7)
C10 H10 0.9300
C3 H3 0.9300
C20 H20 0.9300
C15 C14 1.359(7)
C15 C16 1.371(7)
C15 H15 0.9300
C7 C6 1.383(7)
C7 C8 1.417(8)
C7 H7 0.9300
C6 H6 0.9300
C9 C8 1.411(8)
C9 H9 0.9300
C14 H14 0.9300
C16 H16 0.9300
C8 H8 0.9300

loop_
_geom_torsion_atom_site_label_1
_geom_torsion_atom_site_label_2
_geom_torsion_atom_site_label_3
_geom_torsion_atom_site_label_4
_geom_torsion
C30 C29 C28 N2 42.1(5)
C34 C29 C28 N2 -139.8(4)
C30 C29 C28 C18 -79.3(5)
C34 C29 C28 C18 98.8(4)
C13 C12 C17 C16 1.6(6)
C11 C12 C17 C16 -179.3(4)
C20 C19 C18 C22 0.0(4)
Fe2 C19 C18 C22 59.4(3)
C20 C19 C18 C28 174.9(4)
Fe2 C19 C18 C28 -125.8(4)
C20 C19 C18 Fe2 -59.3(3)
N2 C28 C18 C19 148.3(4)
C29 C28 C18 C19 -90.8(4)
N2 C28 C18 C22 -37.9(5)
C29 C28 C18 C22 83.1(5)
N2 C28 C18 Fe2 56.8(5)
C29 C28 C18 Fe2 177.7(3)
C19 C18 C22 C21 0.1(4)
C28 C18 C22 C21 -174.6(4)
Fe2 C18 C22 C21 59.2(3)
C19 C18 C22 Fe2 -59.2(3)
C28 C18 C22 Fe2 126.2(4)
C30 C29 C34 C33 -1.9(6)
C28 C29 C34 C33 179.9(4)
C5 C1 C11 N1 -23.1(6)
C2 C1 C11 N1 162.5(4)
Fe1 C1 C11 N1 70.6(4)
C5 C1 C11 C12 97.8(5)
C2 C1 C11 C12 -76.7(5)
Fe1 C1 C11 C12 -168.6(3)
C17 C12 C11 N1 50.8(5)
C13 C12 C11 N1 -130.1(4)
C17 C12 C11 C1 -70.1(4)
C13 C12 C11 C1 109.0(4)
C34 C29 C30 C31 1.4(6)
C28 C29 C30 C31 179.6(4)
C29 C34 C33 C32 1.0(7)
C5 C1 C2 C3 0.2(4)
C11 C1 C2 C3 175.6(4)
Fe1 C1 C2 C3 -59.5(3)
C5 C1 C2 Fe1 59.7(3)
C11 C1 C2 Fe1 -124.9(4)
C29 C30 C31 C32 0.0(7)
C17 C12 C13 C14 -0.8(6)
C11 C12 C13 C14 -180.0(4)
C34 C33 C32 C31 0.5(7)
C30 C31 C32 C33 -1.0(7)
C3 C4 C5 C1 1.0(5)
Fe1 C4 C5 C1 -59.3(3)
C3 C4 C5 Fe1 60.3(3)
C2 C1 C5 C4 -0.8(4)
C11 C1 C5 C4 -176.0(4)
Fe1 C1 C5 C4 58.8(3)
C2 C1 C5 Fe1 -59.6(3)
C11 C1 C5 Fe1 125.1(4)
C26 C25 C24 C23 0.8(6)
Fe2 C25 C24 C23 -59.5(3)
C26 C25 C24 Fe2 60.2(4)
C25 C24 C23 C27 -0.6(5)
Fe2 C24 C23 C27 -59.7(3)
C25 C24 C23 Fe2 59.1(3)
C24 C25 C26 C27 -0.6(6)
Fe2 C25 C26 C27 60.0(3)
C24 C25 C26 Fe2 -60.6(4)
C24 C23 C27 C26 0.3(5)
Fe2 C23 C27 C26 -59.7(3)
C24 C23 C27 Fe2 59.9(3)
C25 C26 C27 C23 0.2(5)
Fe2 C26 C27 C23 60.4(3)
C25 C26 C27 Fe2 -60.2(3)
C18 C22 C21 C20 -0.1(5)
Fe2 C22 C21 C20 59.4(3)
C18 C22 C21 Fe2 -59.6(3)
C5 C4 C3 C2 -0.9(5)
Fe1 C4 C3 C2 59.3(3)
C5 C4 C3 Fe1 -60.2(3)
C1 C2 C3 C4 0.4(5)
Fe1 C2 C3 C4 -59.2(3)
C1 C2 C3 Fe1 59.6(3)
C22 C21 C20 C19 0.2(5)
Fe2 C21 C20 C19 59.9(3)
C22 C21 C20 Fe2 -59.7(3)
C18 C19 C20 C21 -0.1(5)
Fe2 C19 C20 C21 -59.7(3)
C18 C19 C20 Fe2 59.6(3)
C8 C7 C6 C10 0.5(5)
Fe1 C7 C6 C10 -59.3(3)
C8 C7 C6 Fe1 59.8(3)
C9 C10 C6 C7 0.2(5)
Fe1 C10 C6 C7 59.5(3)
C9 C10 C6 Fe1 -59.3(3)
C6 C10 C9 C8 -0.8(5)
Fe1 C10 C9 C8 -60.5(3)
C6 C10 C9 Fe1 59.7(3)
C16 C15 C14 C13 0.9(7)
C12 C13 C14 C15 -0.5(7)
C14 C15 C16 C17 -0.2(7)
C12 C17 C16 C15 -1.1(6)
C10 C9 C8 C7 1.1(6)
Fe1 C9 C8 C7 -59.7(4)
C10 C9 C8 Fe1 60.8(3)
C6 C7 C8 C9 -1.0(6)
Fe1 C7 C8 C9 59.5(4)
C6 C7 C8 Fe1 -60.4(3)
